data_7018044
loop_
_publ_author_name
'Wang, Hai-Ning'
'Meng, Xing'
'Wang, Xin-Long'
'Yang, Guang-Sheng'
'Su, Zhong-Min'

_publ_section_title
;
 Auxiliary ligand induced structural allomorphism in nanotubular
 microporous metal-organic frameworks based on discrete magnesium
 clusters.
;
_journal_issue 8
_journal_name_full 'Dalton transactions (Cambridge, England : 2003)'
_journal_page_first 2231
_journal_page_last 2233
_journal_paper_doi 10.1039/c2dt11872f
_journal_volume 41
_journal_year 2012
_chemical_formula_moiety 'C48 H66 Mg3 N8 O24'
_chemical_formula_sum 'C48 H66 Mg3 N8 O24'
_chemical_formula_weight 1212.02
_chemical_name_systematic
;
?
;
_space_group_IT_number 58
_symmetry_cell_setting orthorhombic
_symmetry_space_group_name_Hall '-P 2 2n'
_symmetry_space_group_name_H-M 'P n n m'
_atom_sites_solution_hydrogens geom
_atom_sites_solution_primary direct
_atom_sites_solution_secondary difmap
_audit_creation_method SHELXL-97
_cell_angle_alpha 90.00
_cell_angle_beta 90.00
_cell_angle_gamma 90.00
_cell_formula_units_Z 2
_cell_length_a 12.8470(17)
_cell_length_b 14.8440(19)
_cell_length_c 15.148(2)
_cell_measurement_temperature 293(2)
_cell_measurement_theta_max 28.39
_cell_measurement_theta_min 1.92
_cell_volume 2888.7(7)
_computing_cell_refinement 'SMART (Bruker, 1997)'
_computing_data_collection 'SMART (Bruker, 1997)'
_computing_data_reduction SAINT
_computing_molecular_graphics 'SHELXTL-PLUS (Sheldrick, 1990)'
_computing_publication_material SHELXL-97
_computing_structure_refinement 'SHELXL-97 (Sheldrick, 1997)'
_computing_structure_solution 'SHELXS-97(Sheldrick, 1997)'
_diffrn_ambient_temperature 293(2)
_diffrn_measured_fraction_theta_full 0.997
_diffrn_measured_fraction_theta_max 0.958
_diffrn_measurement_device_type 'Bruker APEX CCD area-detector'
_diffrn_measurement_method '\w scans'
_diffrn_radiation_monochromator graphite
_diffrn_radiation_source 'fine-focus sealed tube'
_diffrn_radiation_type MoK\a
_diffrn_radiation_wavelength 0.71069
_diffrn_reflns_av_R_equivalents 0.0542
_diffrn_reflns_av_sigmaI/netI 0.0540
_diffrn_reflns_limit_h_max 16
_diffrn_reflns_limit_h_min -16
_diffrn_reflns_limit_k_max 19
_diffrn_reflns_limit_k_min -17
_diffrn_reflns_limit_l_max 17
_diffrn_reflns_limit_l_min -19
_diffrn_reflns_number 16915
_diffrn_reflns_theta_full 25.00
_diffrn_reflns_theta_max 28.39
_diffrn_reflns_theta_min 1.92
_exptl_absorpt_coefficient_mu 0.140
_exptl_absorpt_correction_T_max 0.9834
_exptl_absorpt_correction_T_min 0.9725
_exptl_absorpt_correction_type multi-scan
_exptl_absorpt_process_details 'SADABS(Sheldrick, 1996)'
_exptl_crystal_colour pink
_exptl_crystal_density_diffrn 1.393
_exptl_crystal_density_method 'not measured'
_exptl_crystal_description block
_exptl_crystal_F_000 1276
_exptl_crystal_size_max 0.20
_exptl_crystal_size_mid 0.16
_exptl_crystal_size_min 0.12
_platon_squeeze_details
;
;
_refine_diff_density_max 1.404
_refine_diff_density_min -0.782
_refine_diff_density_rms 0.068
_refine_ls_extinction_method none
_refine_ls_goodness_of_fit_ref 1.077
_refine_ls_hydrogen_treatment mixed
_refine_ls_matrix_type full
_refine_ls_number_parameters 144
_refine_ls_number_reflns 3608
_refine_ls_number_restraints 2
_refine_ls_restrained_S_all 1.077
_refine_ls_R_factor_all 0.0886
_refine_ls_R_factor_gt 0.0638
_refine_ls_shift/su_max 0.000
_refine_ls_shift/su_mean 0.000
_refine_ls_structure_factor_coef Fsqd
_refine_ls_weighting_details 'calc w=1/[\s^2^(Fo^2^)+(0.1154P)^2^+0.0000P] where P=(Fo^2^+2Fc^2^)/3'
_refine_ls_weighting_scheme calc
_refine_ls_wR_factor_gt 0.1873
_refine_ls_wR_factor_ref 0.1983
_reflns_number_gt 2395
_reflns_number_total 3608
_reflns_threshold_expression >2sigma(I)
_cod_data_source_file c2dt11872f.txt
_cod_data_source_block 1
_cod_depositor_comments
;
The following automatic conversions were performed:

'_symmetry_cell_setting' value 'Orthorhombic' changed to
'orthorhombic' according to
/home/saulius/struct/CIF-dictionaries/cif_core.dic dictionary named
'cif_core.dic' version 2.4.1 from 2010-06-29.

Automatic conversion script
Id: cif_fix_values 1715 2011-07-08 13:25:40Z adriana 
;
_cod_original_sg_symbol_H-M 'Pnnm '
_cod_database_code 7018044

loop_
_symmetry_equiv_pos_as_xyz
'x, y, z'
'-x, -y, z'
'x+1/2, -y+1/2, -z+1/2'
'-x+1/2, y+1/2, -z+1/2'
'-x, -y, -z'
'x, y, -z'
'-x-1/2, y-1/2, z-1/2'
'x-1/2, -y-1/2, z-1/2'

loop_
_atom_site_label
_atom_site_type_symbol
_atom_site_fract_x
_atom_site_fract_y
_atom_site_fract_z
_atom_site_U_iso_or_equiv
_atom_site_adp_type
_atom_site_occupancy
_atom_site_symmetry_multiplicity
_atom_site_calc_flag
_atom_site_refinement_flags
Mg2 Mg 0.44329(7) 0.76236(7) 1.0000 0.0162(3) Uani 1 2 d S
O4 O 0.52884(14) 0.69490(12) 0.90546(12) 0.0353(5) Uani 1 1 d .
O3 O 0.66320(16) 0.78325(13) 0.87087(15) 0.0490(6) Uani 1 1 d .
C2 C 0.6594(2) 0.63433(16) 0.81359(17) 0.0295(6) Uani 1 1 d .
C6 C 0.6738(2) 0.47519(17) 0.7842(2) 0.0406(7) Uani 1 1 d .
C7 C 0.6310(2) 0.54653(17) 0.83202(19) 0.0376(7) Uani 1 1 d .
H7 H 0.5830 0.5349 0.8766 0.045 Uiso 1 1 calc R
C1 C 0.6138(2) 0.71019(17) 0.86717(17) 0.0317(6) Uani 1 1 d .
C5 C 0.7446(2) 0.49359(17) 0.71776(18) 0.0344(6) Uani 1 1 d .
H5 H 0.7742 0.4464 0.6861 0.041 Uiso 1 1 calc R
C4 C 0.77207(18) 0.58153(16) 0.69787(16) 0.0270(5) Uani 1 1 d .
C3 C 0.72936(19) 0.65206(16) 0.74594(16) 0.0286(6) Uani 1 1 d .
H3A H 0.7476 0.7112 0.7328 0.034 Uiso 1 1 calc R
C8 C 0.84867(18) 0.59860(16) 0.62463(15) 0.0245(5) Uani 1 1 d .
O2 O 0.85858(15) 0.67731(12) 0.59850(13) 0.0407(5) Uani 1 1 d .
O1 O 0.89596(17) 0.53228(13) 0.59514(15) 0.0494(6) Uani 1 1 d .
O1W O 0.3353(2) 0.6574(2) 1.0000 0.0404(7) Uani 1 2 d SD
N1 N 0.6476(2) 0.3861(2) 0.8052(2) 0.0667(9) Uiso 1 1 d .
H1A H 0.6756 0.3422 0.7767 0.080 Uiso 1 1 calc R
H1B H 0.6035 0.3753 0.8466 0.080 Uiso 1 1 calc R
Mg1 Mg 1.0000 0.5000 0.5000 0.0153(3) Uani 1 4 d S
O2W O 0.94004(17) 0.36731(15) 0.5000 0.0212(5) Uani 1 2 d SD
H5A H 0.912(3) 0.346(2) 0.4542(15) 0.080(13) Uiso 1 1 d D
H1A' H 0.305(4) 0.642(3) 0.9530(19) 0.14(2) Uiso 1 1 d D

loop_
_atom_site_aniso_label
_atom_site_aniso_U_11
_atom_site_aniso_U_22
_atom_site_aniso_U_33
_atom_site_aniso_U_23
_atom_site_aniso_U_13
_atom_site_aniso_U_12
Mg2 0.0171(5) 0.0145(5) 0.0170(5) 0.000 0.000 0.0005(4)
O4 0.0332(10) 0.0335(10) 0.0393(10) -0.0147(8) 0.0162(8) -0.0055(8)
O3 0.0517(12) 0.0298(11) 0.0656(15) -0.0169(10) 0.0323(11) -0.0105(9)
C2 0.0346(13) 0.0220(13) 0.0321(13) -0.0041(10) 0.0161(11) 0.0024(10)
C6 0.0567(18) 0.0180(13) 0.0471(17) 0.0030(11) 0.0248(15) 0.0012(12)
C7 0.0474(16) 0.0259(14) 0.0394(15) 0.0020(11) 0.0309(13) -0.0011(12)
C1 0.0361(14) 0.0262(13) 0.0327(14) -0.0048(10) 0.0149(11) 0.0020(11)
C5 0.0420(15) 0.0217(13) 0.0396(15) -0.0020(11) 0.0191(12) 0.0053(11)
C4 0.0300(12) 0.0224(12) 0.0287(13) -0.0011(9) 0.0166(10) 0.0018(10)
C3 0.0370(14) 0.0171(11) 0.0316(13) 0.0007(9) 0.0140(11) -0.0010(10)
C8 0.0255(11) 0.0266(13) 0.0213(11) -0.0010(9) 0.0102(9) 0.0003(10)
O2 0.0481(12) 0.0303(10) 0.0436(11) 0.0110(8) 0.0267(9) 0.0040(9)
O1 0.0643(14) 0.0269(10) 0.0569(13) -0.0030(9) 0.0451(11) 0.0029(9)
O1W 0.0406(16) 0.0400(17) 0.0406(17) 0.000 0.000 -0.0185(13)
Mg1 0.0159(7) 0.0152(7) 0.0147(7) 0.000 0.000 0.0026(6)
O2W 0.0229(12) 0.0157(11) 0.0251(12) 0.000 0.000 -0.0026(9)

loop_
_atom_type_symbol
_atom_type_description
_atom_type_scat_dispersion_real
_atom_type_scat_dispersion_imag
_atom_type_scat_source
C C 0.0033 0.0016 'International Tables Vol C Tables 4.2.6.8 and 6.1.1.4'
H H 0.0000 0.0000 'International Tables Vol C Tables 4.2.6.8 and 6.1.1.4'
N N 0.0061 0.0033 'International Tables Vol C Tables 4.2.6.8 and 6.1.1.4'
O O 0.0106 0.0060 'International Tables Vol C Tables 4.2.6.8 and 6.1.1.4'
Mg Mg 0.0486 0.0363 'International Tables Vol C Tables 4.2.6.8 and 6.1.1.4'

loop_
_geom_angle_atom_site_label_1
_geom_angle_atom_site_label_2
_geom_angle_atom_site_label_3
_geom_angle
_geom_angle_site_symmetry_1
_geom_angle_site_symmetry_3
O2 Mg2 O2 93.26(13) 3_466 8_576
O2 Mg2 O4 176.62(9) 3_466 6_557
O2 Mg2 O4 89.41(9) 8_576 6_557
O2 Mg2 O4 89.41(9) 3_466 .
O2 Mg2 O4 176.62(9) 8_576 .
O4 Mg2 O4 87.85(12) 6_557 .
O2 Mg2 O1W 88.47(8) 3_466 .
O2 Mg2 O1W 88.47(8) 8_576 .
O4 Mg2 O1W 89.52(9) 6_557 .
O4 Mg2 O1W 89.52(9) . .
O2 Mg2 O2W 93.05(7) 3_466 7_766
O2 Mg2 O2W 93.05(7) 8_576 7_766
O4 Mg2 O2W 88.88(7) 6_557 7_766
O4 Mg2 O2W 88.88(7) . 7_766
O1W Mg2 O2W 177.78(12) . 7_766
O2 Mg2 Mg1 71.33(6) 3_466 3_466
O2 Mg2 Mg1 71.33(6) 8_576 3_466
O4 Mg2 Mg1 111.56(6) 6_557 3_466
O4 Mg2 Mg1 111.56(6) . 3_466
O1W Mg2 Mg1 149.99(10) . 3_466
O2W Mg2 Mg1 32.23(6) 7_766 3_466
C1 O4 Mg2 134.03(17) . .
C7 C2 C3 119.9(2) . .
C7 C2 C1 119.5(2) . .
C3 C2 C1 120.5(2) . .
C5 C6 C7 119.1(2) . .
C5 C6 N1 120.6(3) . .
C7 C6 N1 120.2(3) . .
C2 C7 C6 120.4(2) . .
O4 C1 O3 125.0(2) . .
O4 C1 C2 116.9(2) . .
O3 C1 C2 118.2(2) . .
C6 C5 C4 120.8(2) . .
C5 C4 C3 119.7(2) . .
C5 C4 C8 119.1(2) . .
C3 C4 C8 121.2(2) . .
C2 C3 C4 120.0(2) . .
O2 C8 O1 125.6(2) . .
O2 C8 C4 117.5(2) . .
O1 C8 C4 116.9(2) . .
C8 O2 Mg2 134.23(16) . 3_566
C8 O1 Mg1 140.20(17) . .
O1 Mg1 O1 180.0 2_765 6_556
O1 Mg1 O1 89.15(15) 2_765 .
O1 Mg1 O1 90.85(15) 6_556 .
O1 Mg1 O1 90.85(15) 2_765 5_766
O1 Mg1 O1 89.15(14) 6_556 5_766
O1 Mg1 O1 180.0 . 5_766
O1 Mg1 O2W 91.15(7) 2_765 .
O1 Mg1 O2W 88.85(7) 6_556 .
O1 Mg1 O2W 88.85(7) . .
O1 Mg1 O2W 91.15(7) 5_766 .
O1 Mg1 O2W 88.85(7) 2_765 5_766
O1 Mg1 O2W 91.15(7) 6_556 5_766
O1 Mg1 O2W 91.15(7) . 5_766
O1 Mg1 O2W 88.85(7) 5_766 5_766
O2W Mg1 O2W 180.0 . 5_766
O1 Mg1 Mg2 111.44(6) 2_765 3_566
O1 Mg1 Mg2 68.56(6) 6_556 3_566
O1 Mg1 Mg2 68.56(6) . 3_566
O1 Mg1 Mg2 111.44(6) 5_766 3_566
O2W Mg1 Mg2 146.97(6) . 3_566
O2W Mg1 Mg2 33.03(6) 5_766 3_566
O1 Mg1 Mg2 68.56(6) 2_765 7_755
O1 Mg1 Mg2 111.44(6) 6_556 7_755
O1 Mg1 Mg2 111.44(6) . 7_755
O1 Mg1 Mg2 68.56(6) 5_766 7_755
O2W Mg1 Mg2 33.03(6) . 7_755
O2W Mg1 Mg2 146.97(6) 5_766 7_755
Mg2 Mg1 Mg2 180.0 3_566 7_755
Mg1 O2W Mg2 114.75(10) . 7_755

loop_
_geom_bond_atom_site_label_1
_geom_bond_atom_site_label_2
_geom_bond_distance
_geom_bond_site_symmetry_2
Mg2 O2 2.0525(18) 3_466
Mg2 O2 2.0525(18) 8_576
Mg2 O4 2.0644(18) 6_557
Mg2 O4 2.0644(18) .
Mg2 O1W 2.087(3) .
Mg2 O2W 2.162(2) 7_766
Mg2 Mg1 3.6020(11) 3_466
O4 C1 1.257(3) .
O3 C1 1.258(3) .
C2 C7 1.382(3) .
C2 C3 1.388(3) .
C2 C1 1.507(3) .
C6 C5 1.384(4) .
C6 C7 1.396(4) .
C6 N1 1.401(4) .
C5 C4 1.385(3) .
C4 C3 1.388(3) .
C4 C8 1.504(3) .
C8 O2 1.240(3) .
C8 O1 1.240(3) .
O2 Mg2 2.0525(18) 3_566
O1 Mg1 2.0231(18) .
Mg1 O1 2.0231(18) 2_765
Mg1 O1 2.0231(18) 6_556
Mg1 O1 2.0231(18) 5_766
Mg1 O2W 2.115(2) .
Mg1 O2W 2.115(2) 5_766
Mg1 Mg2 3.6020(11) 3_566
Mg1 Mg2 3.6020(11) 7_755
O2W Mg2 2.162(2) 7_755

loop_
_platon_squeeze_void_nr
_platon_squeeze_void_average_x
_platon_squeeze_void_average_y
_platon_squeeze_void_average_z
_platon_squeeze_void_volume
_platon_squeeze_void_count_electrons
1 0.000 -0.008 0.000 666.6 178.9
2 0.500 0.917 0.500 666.6 178.9
